data_7058635
loop_
_publ_author_name
'Gupta, Anand K.'
'Deka, Rajesh'
'Singh, Harkesh B.'
'Butcher, Ray J.'

_publ_section_title
;
 Reactivity of bis[{2,6-(dimethylamino)methyl}phenyl]telluride with Pd(ii)
 and Hg(ii): isolation of the first Pd(ii) complex of an organotellurenium
 cation as a ligand
;
_journal_issue 33
_journal_name_full 'New Journal of Chemistry'
_journal_page_first 13225
_journal_paper_doi 10.1039/C9NJ02469G
_journal_volume 43
_journal_year 2019
_chemical_formula_moiety '2(C12 H19 N2 Te), Cl4 Hg'
_chemical_formula_sum 'C24 H38 Cl4 Hg N4 Te2'
_chemical_formula_weight 980.17
_space_group_crystal_system monoclinic
_space_group_IT_number 15
_space_group_name_Hall '-C 2yc'
_space_group_name_H-M_alt 'C 1 2/c 1'
_symmetry_space_group_name_Hall '-C 2yc'
_symmetry_space_group_name_H-M 'C 1 2/c 1'
_atom_sites_solution_hydrogens geom
_atom_sites_solution_primary iterative
_audit_creation_method SHELXL-2014/7
_audit_update_record
;
2019-01-26 deposited with the CCDC.    2019-07-22 downloaded from the CCDC.
;
_cell_angle_alpha 90
_cell_angle_beta 106.982(3)
_cell_angle_gamma 90
_cell_formula_units_Z 4
_cell_length_a 15.052(4)
_cell_length_b 12.069(3)
_cell_length_c 18.453(4)
_cell_measurement_reflns_used 9934
_cell_measurement_temperature 100(2)
_cell_measurement_theta_max 29.135
_cell_measurement_theta_min 2.345
_cell_volume 3206.1(14)
_computing_cell_refinement 'CrystalClear-SM Expert 2.1 b24'
_computing_data_collection 'CrystalClear-SM Expert 2.1 b24 (Rigaku, 2012)'
_computing_data_reduction 'CrystalClear-SM Expert 2.1 b24'
_computing_molecular_graphics 'CrystalStructure 4.0'
_computing_publication_material 'CrystalStructure 4.0 (Rigaku, 2010)'
_computing_structure_refinement 'SHELXL-2014/7 (Sheldrick, 2014)'
_computing_structure_solution 'SHELXS-97 (Sheldrick, 2008)'
_diffrn_ambient_temperature 100(2)
_diffrn_detector_area_resol_mean 7.111
_diffrn_measured_fraction_theta_full 0.987
_diffrn_measured_fraction_theta_max 0.991
_diffrn_measurement_device_type 'Rigaku Saturn724'
_diffrn_measurement_method \w
_diffrn_radiation_type MoK\a
_diffrn_radiation_wavelength 0.71073
_diffrn_reflns_av_R_equivalents 0.0617
_diffrn_reflns_av_unetI/netI 0.0920
_diffrn_reflns_Laue_measured_fraction_full 0.987
_diffrn_reflns_Laue_measured_fraction_max 0.991
_diffrn_reflns_limit_h_max 20
_diffrn_reflns_limit_h_min -20
_diffrn_reflns_limit_k_max 16
_diffrn_reflns_limit_k_min -15
_diffrn_reflns_limit_l_max 25
_diffrn_reflns_limit_l_min -25
_diffrn_reflns_number 4279
_diffrn_reflns_point_group_measured_fraction_full 0.987
_diffrn_reflns_point_group_measured_fraction_max 0.991
_diffrn_reflns_theta_full 25.500
_diffrn_reflns_theta_max 29.127
_diffrn_reflns_theta_min 3.086
_exptl_absorpt_coefficient_mu 6.938
_exptl_absorpt_correction_T_max 0.723
_exptl_absorpt_correction_T_min 0.573
_exptl_absorpt_correction_type numerical
_exptl_absorpt_process_details 'NUMABS (Rigaku, 1999)'
_exptl_crystal_colour colorless
_exptl_crystal_density_diffrn 2.031
_exptl_crystal_description block
_exptl_crystal_F_000 1848
_exptl_crystal_size_max 0.27
_exptl_crystal_size_mid 0.13
_exptl_crystal_size_min 0.09
_refine_diff_density_max 1.376
_refine_diff_density_min -2.250
_refine_diff_density_rms 0.239
_refine_ls_extinction_method none
_refine_ls_goodness_of_fit_ref 0.919
_refine_ls_hydrogen_treatment constr
_refine_ls_matrix_type full
_refine_ls_number_parameters 163
_refine_ls_number_reflns 4279
_refine_ls_number_restraints 0
_refine_ls_restrained_S_all 0.919
_refine_ls_R_factor_all 0.0470
_refine_ls_R_factor_gt 0.0349
_refine_ls_shift/su_max 0.000
_refine_ls_shift/su_mean 0.000
_refine_ls_structure_factor_coef Fsqd
_refine_ls_weighting_details 'w=1/[\s^2^(Fo^2^)] where P=(Fo^2^+2Fc^2^)/3'
_refine_ls_weighting_scheme calc
_refine_ls_wR_factor_gt 0.0709
_refine_ls_wR_factor_ref 0.0811
_reflns_Friedel_coverage 0.000
_reflns_number_gt 3194
_reflns_number_total 4279
_reflns_threshold_expression 'I > 2\s(I)'
_cod_data_source_file c9nj02469g2.cif
_cod_data_source_block 11
_cod_depositor_comments 'Adding full bibliography for 7058632--7058635.cif.'
_cod_database_code 7058635
_shelx_shelxl_version_number 2014/7
_shelx_space_group_comment
;
The symmetry employed for this shelxl refinement is uniquely defined
by the following loop, which should always be used as a source of
symmetry information in preference to the above space-group names.
They are only intended as comments.
;
_shelx_estimated_absorpt_t_min 0.300
_shelx_estimated_absorpt_t_max 0.620

loop_
_space_group_symop_operation_xyz
'x, y, z'
'-x, y, -z+1/2'
'x+1/2, y+1/2, z'
'-x+1/2, y+1/2, -z+1/2'
'-x, -y, -z'
'x, -y, z-1/2'
'-x+1/2, -y+1/2, -z'
'x+1/2, -y+1/2, z-1/2'

loop_
_atom_site_label
_atom_site_type_symbol
_atom_site_fract_x
_atom_site_fract_y
_atom_site_fract_z
_atom_site_U_iso_or_equiv
_atom_site_adp_type
_atom_site_occupancy
_atom_site_site_symmetry_order
_atom_site_calc_flag
_atom_site_refinement_flags_posn
_atom_site_refinement_flags_adp
_atom_site_refinement_flags_occupancy
Te1 Te 0.24251(2) 0.48585(3) 0.09505(2) 0.01608(8) Uani 1 1 d . . .
Hg1 Hg 0.0000 0.07701(2) 0.2500 0.01730(8) Uani 1 2 d S T P
Cl1 Cl 0.10984(8) -0.02808(11) 0.19981(8) 0.0270(3) Uani 1 1 d . . .
Cl4 Cl -0.09560(8) 0.20111(9) 0.14741(7) 0.0208(2) Uani 1 1 d . . .
N1 N 0.2901(3) 0.4961(3) -0.0148(2) 0.0168(8) Uani 1 1 d . . .
N2 N 0.1410(3) 0.4231(3) 0.1615(2) 0.0195(9) Uani 1 1 d . . .
C1 C 0.1422(3) 0.3967(4) 0.0153(3) 0.0192(10) Uani 1 1 d . . .
C2 C 0.1589(3) 0.3661(4) -0.0518(3) 0.0214(11) Uani 1 1 d . . .
C3 C 0.0918(4) 0.3044(4) -0.1054(3) 0.0269(12) Uani 1 1 d . . .
H3A H 0.1016 0.2837 -0.1522 0.032 Uiso 1 1 calc R U .
C4 C 0.0105(4) 0.2740(4) -0.0888(3) 0.0302(13) Uani 1 1 d . . .
H4A H -0.0350 0.2312 -0.1243 0.036 Uiso 1 1 calc R U .
C5 C -0.0048(3) 0.3052(4) -0.0210(3) 0.0266(12) Uani 1 1 d . . .
H5A H -0.0605 0.2835 -0.0105 0.032 Uiso 1 1 calc R U .
C6 C 0.0609(3) 0.3682(4) 0.0316(3) 0.0192(10) Uani 1 1 d . . .
C7 C 0.0485(3) 0.4119(4) 0.1037(3) 0.0211(11) Uani 1 1 d . . .
H7A H 0.0173 0.4850 0.0945 0.025 Uiso 1 1 calc R U .
H7B H 0.0088 0.3607 0.1225 0.025 Uiso 1 1 calc R U .
C8 C 0.1366(4) 0.5008(4) 0.2220(3) 0.0253(11) Uani 1 1 d . . .
H8A H 0.0933 0.4723 0.2482 0.038 Uiso 1 1 calc R U .
H8B H 0.1149 0.5732 0.1997 0.038 Uiso 1 1 calc R U .
H8C H 0.1985 0.5086 0.2582 0.038 Uiso 1 1 calc R U .
C9 C 0.1738(3) 0.3124(4) 0.1953(3) 0.0282(12) Uani 1 1 d . . .
H9A H 0.1328 0.2860 0.2242 0.042 Uiso 1 1 calc R U .
H9B H 0.2373 0.3191 0.2291 0.042 Uiso 1 1 calc R U .
H9C H 0.1729 0.2596 0.1548 0.042 Uiso 1 1 calc R U .
C10 C 0.2539(3) 0.3950(4) -0.0590(3) 0.0223(11) Uani 1 1 d . . .
H10A H 0.2971 0.3325 -0.0403 0.027 Uiso 1 1 calc R U .
H10B H 0.2494 0.4073 -0.1130 0.027 Uiso 1 1 calc R U .
C11 C 0.3933(3) 0.5011(4) 0.0036(3) 0.0245(11) Uani 1 1 d . . .
H11A H 0.4110 0.5023 -0.0434 0.037 Uiso 1 1 calc R U .
H11B H 0.4205 0.4358 0.0335 0.037 Uiso 1 1 calc R U .
H11C H 0.4161 0.5683 0.0329 0.037 Uiso 1 1 calc R U .
C12 C 0.2484(3) 0.5965(4) -0.0588(3) 0.0195(10) Uani 1 1 d . . .
H12A H 0.2704 0.6031 -0.1037 0.029 Uiso 1 1 calc R U .
H12B H 0.2669 0.6625 -0.0270 0.029 Uiso 1 1 calc R U .
H12C H 0.1806 0.5899 -0.0747 0.029 Uiso 1 1 calc R U .

loop_
_atom_site_aniso_label
_atom_site_aniso_U_11
_atom_site_aniso_U_22
_atom_site_aniso_U_33
_atom_site_aniso_U_23
_atom_site_aniso_U_13
_atom_site_aniso_U_12
Te1 0.01262(15) 0.01707(16) 0.01769(17) 0.00106(12) 0.00307(12) 0.00032(12)
Hg1 0.01556(13) 0.01615(13) 0.01926(14) 0.000 0.00362(10) 0.000
Cl1 0.0206(6) 0.0325(7) 0.0267(7) -0.0096(6) 0.0052(5) 0.0040(6)
Cl4 0.0210(5) 0.0178(5) 0.0214(6) 0.0054(5) 0.0028(4) 0.0005(5)
N1 0.0140(19) 0.0162(19) 0.021(2) 0.0040(16) 0.0055(16) 0.0040(16)
N2 0.0143(19) 0.022(2) 0.023(2) 0.0013(17) 0.0055(17) -0.0009(17)
C1 0.018(2) 0.010(2) 0.025(3) 0.003(2) -0.001(2) 0.004(2)
C2 0.027(3) 0.009(2) 0.024(3) 0.0034(19) 0.001(2) 0.005(2)
C3 0.037(3) 0.014(2) 0.025(3) 0.002(2) 0.003(2) -0.001(2)
C4 0.037(3) 0.016(2) 0.029(3) -0.004(2) -0.005(2) -0.003(2)
C5 0.026(3) 0.017(2) 0.034(3) 0.002(2) 0.003(2) -0.008(2)
C6 0.019(2) 0.011(2) 0.026(3) 0.0039(19) 0.002(2) 0.002(2)
C7 0.015(2) 0.016(2) 0.031(3) 0.006(2) 0.005(2) -0.002(2)
C8 0.023(3) 0.028(3) 0.029(3) -0.003(2) 0.014(2) -0.002(2)
C9 0.027(3) 0.025(3) 0.031(3) 0.009(2) 0.006(2) 0.002(2)
C10 0.030(3) 0.011(2) 0.025(3) 0.002(2) 0.008(2) 0.007(2)
C11 0.019(2) 0.030(3) 0.025(3) 0.005(2) 0.007(2) 0.007(2)
C12 0.022(2) 0.015(2) 0.021(3) 0.006(2) 0.006(2) 0.003(2)

loop_
_atom_type_symbol
_atom_type_description
_atom_type_scat_dispersion_real
_atom_type_scat_dispersion_imag
_atom_type_scat_source
C C 0.0033 0.0016 'International Tables Vol C Tables 4.2.6.8 and 6.1.1.4'
H H 0.0000 0.0000 'International Tables Vol C Tables 4.2.6.8 and 6.1.1.4'
N N 0.0061 0.0033 'International Tables Vol C Tables 4.2.6.8 and 6.1.1.4'
Cl Cl 0.1484 0.1585 'International Tables Vol C Tables 4.2.6.8 and 6.1.1.4'
Te Te -0.5308 1.6751 'International Tables Vol C Tables 4.2.6.8 and 6.1.1.4'
Hg Hg -2.3894 9.2266 'International Tables Vol C Tables 4.2.6.8 and 6.1.1.4'

loop_
_geom_angle_atom_site_label_1
_geom_angle_atom_site_label_2
_geom_angle_atom_site_label_3
_geom_angle
_geom_angle_site_symmetry_1
_geom_angle_site_symmetry_3
C1 Te1 N1 75.91(17) . .
C1 Te1 N2 75.74(18) . .
N1 Te1 N2 151.63(14) . .
Cl1 Hg1 Cl1 118.17(7) 2 .
Cl1 Hg1 Cl4 106.87(4) 2 .
Cl1 Hg1 Cl4 108.83(4) . .
Cl1 Hg1 Cl4 108.83(5) 2 2
Cl1 Hg1 Cl4 106.87(4) . 2
Cl4 Hg1 Cl4 106.78(6) . 2
C10 N1 C11 110.6(4) . .
C10 N1 C12 109.9(4) . .
C11 N1 C12 109.7(4) . .
C10 N1 Te1 106.0(3) . .
C11 N1 Te1 111.5(3) . .
C12 N1 Te1 109.1(3) . .
C8 N2 C7 111.1(4) . .
C8 N2 C9 109.6(4) . .
C7 N2 C9 110.0(4) . .
C8 N2 Te1 111.8(3) . .
C7 N2 Te1 105.6(3) . .
C9 N2 Te1 108.6(3) . .
C2 C1 C6 122.0(5) . .
C2 C1 Te1 119.3(4) . .
C6 C1 Te1 118.7(4) . .
C1 C2 C3 119.5(5) . .
C1 C2 C10 116.1(4) . .
C3 C2 C10 124.2(5) . .
C4 C3 C2 118.7(5) . .
C4 C3 H3A 120.6 . .
C2 C3 H3A 120.6 . .
C5 C4 C3 121.0(5) . .
C5 C4 H4A 119.5 . .
C3 C4 H4A 119.5 . .
C4 C5 C6 120.3(5) . .
C4 C5 H5A 119.8 . .
C6 C5 H5A 119.8 . .
C1 C6 C5 118.5(5) . .
C1 C6 C7 117.0(4) . .
C5 C6 C7 124.5(4) . .
N2 C7 C6 109.6(4) . .
N2 C7 H7A 109.7 . .
C6 C7 H7A 109.7 . .
N2 C7 H7B 109.7 . .
C6 C7 H7B 109.7 . .
H7A C7 H7B 108.2 . .
N2 C8 H8A 109.5 . .
N2 C8 H8B 109.5 . .
H8A C8 H8B 109.5 . .
N2 C8 H8C 109.5 . .
H8A C8 H8C 109.5 . .
H8B C8 H8C 109.5 . .
N2 C9 H9A 109.5 . .
N2 C9 H9B 109.5 . .
H9A C9 H9B 109.5 . .
N2 C9 H9C 109.5 . .
H9A C9 H9C 109.5 . .
H9B C9 H9C 109.5 . .
N1 C10 C2 110.3(4) . .
N1 C10 H10A 109.6 . .
C2 C10 H10A 109.6 . .
N1 C10 H10B 109.6 . .
C2 C10 H10B 109.6 . .
H10A C10 H10B 108.1 . .
N1 C11 H11A 109.5 . .
N1 C11 H11B 109.5 . .
H11A C11 H11B 109.5 . .
N1 C11 H11C 109.5 . .
H11A C11 H11C 109.5 . .
H11B C11 H11C 109.5 . .
N1 C12 H12A 109.5 . .
N1 C12 H12B 109.5 . .
H12A C12 H12B 109.5 . .
N1 C12 H12C 109.5 . .
H12A C12 H12C 109.5 . .
H12B C12 H12C 109.5 . .

loop_
_geom_bond_atom_site_label_1
_geom_bond_atom_site_label_2
_geom_bond_distance
_geom_bond_site_symmetry_2
Te1 C1 2.075(5) .
Te1 N1 2.343(4) .
Te1 N2 2.347(4) .
Hg1 Cl1 2.4685(13) 2
Hg1 Cl1 2.4686(13) .
Hg1 Cl4 2.5113(12) .
Hg1 Cl4 2.5113(12) 2
N1 C10 1.481(6) .
N1 C11 1.490(6) .
N1 C12 1.492(5) .
N2 C8 1.473(6) .
N2 C7 1.493(6) .
N2 C9 1.496(6) .
C1 C2 1.382(7) .
C1 C6 1.387(6) .
C2 C3 1.404(7) .
C2 C10 1.515(7) .
C3 C4 1.395(7) .
C3 H3A 0.9500 .
C4 C5 1.388(7) .
C4 H4A 0.9500 .
C5 C6 1.392(6) .
C5 H5A 0.9500 .
C6 C7 1.493(7) .
C7 H7A 0.9900 .
C7 H7B 0.9900 .
C8 H8A 0.9800 .
C8 H8B 0.9800 .
C8 H8C 0.9800 .
C9 H9A 0.9800 .
C9 H9B 0.9800 .
C9 H9C 0.9800 .
C10 H10A 0.9900 .
C10 H10B 0.9900 .
C11 H11A 0.9800 .
C11 H11B 0.9800 .
C11 H11C 0.9800 .
C12 H12A 0.9800 .
C12 H12B 0.9800 .
C12 H12C 0.9800 .

loop_
_geom_torsion_atom_site_label_1
_geom_torsion_atom_site_label_2
_geom_torsion_atom_site_label_3
_geom_torsion_atom_site_label_4
_geom_torsion
C6 C1 C2 C3 0.0(7)
Te1 C1 C2 C3 179.1(3)
C6 C1 C2 C10 -175.2(4)
Te1 C1 C2 C10 3.9(6)
C1 C2 C3 C4 -1.0(7)
C10 C2 C3 C4 173.8(4)
C2 C3 C4 C5 0.9(7)
C3 C4 C5 C6 0.3(8)
C2 C1 C6 C5 1.2(7)
Te1 C1 C6 C5 -177.9(3)
C2 C1 C6 C7 -176.3(4)
Te1 C1 C6 C7 4.6(5)
C4 C5 C6 C1 -1.3(7)
C4 C5 C6 C7 176.0(4)
C8 N2 C7 C6 159.6(4)
C9 N2 C7 C6 -78.8(5)
Te1 N2 C7 C6 38.2(4)
C1 C6 C7 N2 -31.1(5)
C5 C6 C7 N2 151.5(4)
C11 N1 C10 C2 158.0(4)
C12 N1 C10 C2 -80.8(5)
Te1 N1 C10 C2 37.0(4)
C1 C2 C10 N1 -29.7(6)
C3 C2 C10 N1 155.3(4)
